data_7700299
loop_
_publ_author_name
'Conejo-Rodr\'iguez, Ver\'onica'
'Pe\~nas-Defrutos, Marconi N'
'Espinet, Pablo'

_publ_section_title
;
 4-Pyridylisocyanide gold(i) and gold(i)-plus-silver(i) luminescent and
 mechanochromic materials: the silver role.
;
_journal_issue 28
_journal_name_full 'Dalton transactions (Cambridge, England : 2003)'
_journal_page_first 10412
_journal_page_last 10416
_journal_paper_doi 10.1039/c9dt01618j
_journal_volume 48
_journal_year 2019
_chemical_formula_moiety 'C12 H4 Au F5 N2'
_chemical_formula_sum 'C12 H4 Au F5 N2'
_chemical_formula_weight 468.14
_space_group_crystal_system monoclinic
_space_group_IT_number 7
_space_group_name_Hall 'P -2yc'
_space_group_name_H-M_alt 'P 1 c 1'
_symmetry_space_group_name_Hall 'P -2yc'
_symmetry_space_group_name_H-M 'P 1 c 1'
_atom_sites_solution_hydrogens geom
_atom_sites_solution_primary iterative
_audit_creation_date 2019-05-14
_audit_creation_method
;
Olex2 1.2
(compiled 2018.05.29 svn.r3508 for OlexSys, GUI svn.r5506)
;
_audit_update_record
;
2019-05-16 deposited with the CCDC.    2019-06-19 downloaded from the CCDC.
;
_cell_angle_alpha 90
_cell_angle_beta 94.088(10)
_cell_angle_gamma 90
_cell_formula_units_Z 2
_cell_length_a 3.8166(6)
_cell_length_b 12.7293(14)
_cell_length_c 12.1037(8)
_cell_measurement_reflns_used 584
_cell_measurement_temperature 298(2)
_cell_measurement_theta_max 24.2870
_cell_measurement_theta_min 3.7400
_cell_volume 586.53(12)
_computing_cell_refinement 'CrysAlisPro 1.171.39.46 (Rigaku OD, 2018)'
_computing_data_collection 'CrysAlisPro 1.171.39.46 (Rigaku OD, 2018)'
_computing_data_reduction 'CrysAlisPro 1.171.39.46 (Rigaku OD, 2018)'
_computing_molecular_graphics 'Olex2 (Dolomanov et al., 2009)'
_computing_publication_material 'Olex2 (Dolomanov et al., 2009)'
_computing_structure_refinement 'ShelXL (Sheldrick, 2015)'
_computing_structure_solution 'olex2.solve (Bourhis et al., 2015)'
_diffrn_ambient_temperature 298.15
_diffrn_detector_area_resol_mean 10.4757
_diffrn_detector_type Atlas
_diffrn_measured_fraction_theta_full 0.990
_diffrn_measured_fraction_theta_max 0.803
_diffrn_measurement_details
;
List of Runs (angles in degrees, time in seconds):

  # Type    Start    End  Width  t~exp~   \w     \q     \k     \f   Frames
#--------------------------------------------------------------------------
  1  \w    -12.00  78.00   1.00   26.06    --   12.20  37.00  60.00   90
  2  \w    -17.00  53.00   1.00   26.06    --   12.20 -19.00-180.00   70
;
_diffrn_measurement_device 'four-circle diffractometer'
_diffrn_measurement_device_type 'SuperNova, Dual, Cu at home/near, Atlas'
_diffrn_measurement_method '\w scans'
_diffrn_radiation_type MoK\a
_diffrn_radiation_wavelength 0.71073
_diffrn_reflns_av_R_equivalents 0.0318
_diffrn_reflns_av_unetI/netI 0.0667
_diffrn_reflns_Laue_measured_fraction_full 0.990
_diffrn_reflns_Laue_measured_fraction_max 0.803
_diffrn_reflns_limit_h_max 5
_diffrn_reflns_limit_h_min -4
_diffrn_reflns_limit_k_max 16
_diffrn_reflns_limit_k_min -12
_diffrn_reflns_limit_l_max 16
_diffrn_reflns_limit_l_min -11
_diffrn_reflns_number 2349
_diffrn_reflns_point_group_measured_fraction_full 0.669
_diffrn_reflns_point_group_measured_fraction_max 0.515
_diffrn_reflns_theta_full 25.242
_diffrn_reflns_theta_max 29.742
_diffrn_reflns_theta_min 3.375
_exptl_absorpt_coefficient_mu 12.595
_exptl_absorpt_correction_T_max 1.000
_exptl_absorpt_correction_T_min 0.262
_exptl_absorpt_correction_type gaussian
_exptl_absorpt_process_details
;
CrysAlisPro 1.171.39.46 (Rigaku Oxford Diffraction, 2018)
Numerical absorption correction based on gaussian integration over
            a multifaceted crystal model
Empirical absorption correction using spherical harmonics,
 implemented in SCALE3 ABSPACK scaling algorithm.
;
_exptl_crystal_colour colourless
_exptl_crystal_colour_primary colourless
_exptl_crystal_density_diffrn 2.651
_exptl_crystal_description plate
_exptl_crystal_F_000 428
_exptl_crystal_size_max 0.35
_exptl_crystal_size_mid 0.121
_exptl_crystal_size_min 0.034
_refine_diff_density_max 3.650
_refine_diff_density_min -1.623
_refine_diff_density_rms 0.275
_refine_ls_abs_structure_details
;
 Flack x determined using 306 quotients [(I+)-(I-)]/[(I+)+(I-)]
 (Parsons, Flack and Wagner, Acta Cryst. B69 (2013) 249-259).
;
_refine_ls_abs_structure_Flack -0.04(5)
_refine_ls_extinction_method none
_refine_ls_goodness_of_fit_ref 1.045
_refine_ls_hydrogen_treatment constr
_refine_ls_matrix_type full
_refine_ls_number_parameters 181
_refine_ls_number_reflns 1729
_refine_ls_number_restraints 59
_refine_ls_restrained_S_all 1.026
_refine_ls_R_factor_all 0.0894
_refine_ls_R_factor_gt 0.0697
_refine_ls_shift/su_max 0.000
_refine_ls_shift/su_mean 0.000
_refine_ls_structure_factor_coef Fsqd
_refine_ls_weighting_details 'w=1/[\s^2^(Fo^2^)+(0.0887P)^2^+16.9000P] where P=(Fo^2^+2Fc^2^)/3'
_refine_ls_weighting_scheme calc
_refine_ls_wR_factor_gt 0.1693
_refine_ls_wR_factor_ref 0.1843
_reflns_Friedel_coverage 0.275
_reflns_Friedel_fraction_full 0.344
_reflns_Friedel_fraction_max 0.223
_reflns_number_gt 1370
_reflns_number_total 1729
_reflns_threshold_expression 'I > 2\s(I)'
_cod_data_source_file c9dt01618j2.cif
_cod_data_source_block 1
_cod_depositor_comments 'Adding full bibliography for 7700298--7700301.cif.'
_cod_database_code 7700299
_shelx_shelxl_version_number 2014/7
_shelx_space_group_comment
;
The symmetry employed for this shelxl refinement is uniquely defined
by the following loop, which should always be used as a source of
symmetry information in preference to the above space-group names.
They are only intended as comments.
;
_shelx_estimated_absorpt_t_max 0.674
_shelx_estimated_absorpt_t_min 0.096
_olex2_refinement_description
;
1. Fixed Uiso
 At 1.2 times of:
  All C(H) groups
2. Rigid bond restraints
 Au1, C1, N1
 with sigma for 1-2 distances of 0.01 and sigma for 1-3 distances of 0.01
 C11, C12, C13, C14, C15, C16
 with sigma for 1-2 distances of 0.01 and sigma for 1-3 distances of 0.01
3. Uiso/Uaniso restraints and constraints
Au1 \\sim C1 \\sim N1: within 1.7A with sigma of 0.04 and sigma for terminal
atoms of 0.08
C11 \\sim C12 \\sim C13 \\sim C14 \\sim C15 \\sim C16: within 1.7A with sigma
of 0.04 and sigma for terminal atoms of 0.08
4.a Aromatic/amide H refined with riding coordinates:
 C3(H3), C4(H4), C6(H6), C7(H7)
;
_olex2_submission_special_instructions 'No special instructions were received'
_oxdiff_exptl_absorpt_empirical_details
;
Empirical correction (ABSPACK) includes:
- Absorption correction using spherical harmonics
- Frame scaling
;

loop_
_space_group_symop_operation_xyz
'x, y, z'
'x, -y, z+1/2'

loop_
_atom_site_label
_atom_site_type_symbol
_atom_site_fract_x
_atom_site_fract_y
_atom_site_fract_z
_atom_site_U_iso_or_equiv
_atom_site_adp_type
_atom_site_occupancy
_atom_site_site_symmetry_order
_atom_site_calc_flag
_atom_site_refinement_flags_posn
_atom_site_refinement_flags_adp
Au1 Au 0.98692(14) 0.28260(9) 0.12276(12) 0.0489(4) Uani 1 1 d . U
C1 C 0.870(10) 0.209(3) 0.259(3) 0.055(9) Uani 1 1 d . U
N1 N 0.814(9) 0.167(3) 0.338(3) 0.048(7) Uani 1 1 d . U
C2 C 0.742(10) 0.119(3) 0.441(3) 0.050(9) Uani 1 1 d . .
C3 C 0.620(10) 0.016(3) 0.438(3) 0.049(9) Uani 1 1 d . .
H3 H 0.5744 -0.0217 0.3725 0.059 Uiso 1 1 calc R .
C4 C 0.573(11) -0.025(3) 0.538(3) 0.060(11) Uani 1 1 d . .
H4 H 0.4700 -0.0907 0.5388 0.072 Uiso 1 1 calc R .
N5 N 0.657(7) 0.019(2) 0.636(2) 0.042(6) Uani 1 1 d . .
C6 C 0.794(10) 0.114(3) 0.633(3) 0.056(10) Uani 1 1 d . .
H6 H 0.8537 0.1470 0.7002 0.067 Uiso 1 1 calc R .
C7 C 0.856(11) 0.170(3) 0.538(3) 0.054(10) Uani 1 1 d . .
H7 H 0.9640 0.2354 0.5391 0.065 Uiso 1 1 calc R .
C11 C 1.147(9) 0.365(3) -0.011(3) 0.046(7) Uani 1 1 d . U
C12 C 1.160(10) 0.472(3) -0.004(2) 0.040(6) Uani 1 1 d . U
F12 F 1.040(7) 0.5267(17) 0.0792(15) 0.063(6) Uani 1 1 d . .
C13 C 1.317(9) 0.531(3) -0.085(3) 0.039(6) Uani 1 1 d . U
F13 F 1.336(7) 0.6374(17) -0.0793(19) 0.064(6) Uani 1 1 d . .
C14 C 1.419(9) 0.487(3) -0.178(2) 0.036(6) Uani 1 1 d . U
F14 F 1.579(6) 0.538(2) -0.2575(17) 0.063(6) Uani 1 1 d . .
C15 C 1.393(10) 0.377(3) -0.187(3) 0.042(6) Uani 1 1 d . U
F15 F 1.506(8) 0.327(2) -0.2778(17) 0.080(8) Uani 1 1 d . .
C16 C 1.255(8) 0.322(3) -0.106(3) 0.038(6) Uani 1 1 d . U
F16 F 1.226(8) 0.2139(17) -0.116(2) 0.064(7) Uani 1 1 d . .

loop_
_atom_site_aniso_label
_atom_site_aniso_U_11
_atom_site_aniso_U_22
_atom_site_aniso_U_33
_atom_site_aniso_U_23
_atom_site_aniso_U_13
_atom_site_aniso_U_12
Au1 0.0639(8) 0.0468(6) 0.0357(6) 0.0021(13) 0.0016(4) -0.0064(15)
C1 0.05(2) 0.06(2) 0.058(18) 0.017(16) 0.015(17) -0.016(18)
N1 0.052(18) 0.044(19) 0.048(15) 0.003(14) 0.009(14) -0.016(16)
C2 0.06(2) 0.05(2) 0.039(18) 0.003(16) 0.004(17) 0.011(18)
C3 0.06(2) 0.040(18) 0.05(2) -0.001(16) 0.007(17) -0.014(17)
C4 0.08(3) 0.06(2) 0.05(2) 0.017(19) 0.03(2) 0.00(2)
N5 0.051(15) 0.044(15) 0.031(14) -0.003(12) 0.008(12) -0.020(13)
C6 0.06(2) 0.08(3) 0.032(17) -0.004(19) 0.009(16) -0.02(2)
C7 0.08(3) 0.04(2) 0.038(18) 0.010(17) -0.002(18) 0.000(19)
C11 0.047(17) 0.044(12) 0.046(13) 0.007(13) 0.002(12) 0.015(14)
C12 0.047(17) 0.046(12) 0.027(13) 0.009(11) 0.006(11) 0.030(14)
F12 0.100(18) 0.053(12) 0.037(11) -0.002(9) 0.002(12) -0.006(12)
C13 0.043(16) 0.038(12) 0.037(13) 0.006(10) 0.000(12) 0.019(13)
F13 0.085(17) 0.041(12) 0.065(14) 0.011(11) 0.001(12) 0.004(12)
C14 0.038(16) 0.040(11) 0.029(11) 0.016(11) 0.000(11) 0.017(12)
F14 0.053(14) 0.087(17) 0.050(12) 0.011(12) 0.014(10) -0.003(13)
C15 0.055(18) 0.037(12) 0.034(13) 0.006(11) -0.003(12) 0.023(14)
F15 0.13(2) 0.080(16) 0.034(11) -0.005(12) 0.012(12) 0.037(17)
C16 0.036(15) 0.033(12) 0.043(13) -0.003(10) -0.010(11) -0.002(12)
F16 0.11(2) 0.034(12) 0.044(13) 0.005(11) -0.002(13) 0.008(13)

loop_
_atom_type_symbol
_atom_type_description
_atom_type_scat_dispersion_real
_atom_type_scat_dispersion_imag
_atom_type_scat_source
C C 0.0033 0.0016 'International Tables Vol C Tables 4.2.6.8 and 6.1.1.4'
H H 0.0000 0.0000 'International Tables Vol C Tables 4.2.6.8 and 6.1.1.4'
N N 0.0061 0.0033 'International Tables Vol C Tables 4.2.6.8 and 6.1.1.4'
F F 0.0171 0.0103 'International Tables Vol C Tables 4.2.6.8 and 6.1.1.4'
Au Au -2.0133 8.8022 'International Tables Vol C Tables 4.2.6.8 and 6.1.1.4'

loop_
_exptl_crystal_face_index_h
_exptl_crystal_face_index_k
_exptl_crystal_face_index_l
_exptl_crystal_face_perp_dist
2 -3 15 0.0446
0 -18 -2 0.0171
0 18 2 0.0171
0 17 -4 0.0282
1 -18 1 0.0241
-1 18 -1 0.0161
-5 -1 0 0.0814
0 6 -16 0.0478

loop_
_geom_angle_atom_site_label_1
_geom_angle_atom_site_label_2
_geom_angle_atom_site_label_3
_geom_angle
C1 Au1 C11 174.9(16)
N1 C1 Au1 178(4)
C1 N1 C2 177(4)
C3 C2 N1 117(3)
C7 C2 N1 118(3)
C7 C2 C3 124(3)
C4 C3 C2 114(4)
N5 C4 C3 127(4)
C6 N5 C4 116(3)
N5 C6 C7 126(3)
C2 C7 C6 114(4)
C12 C11 Au1 118(3)
C16 C11 Au1 126(3)
C16 C11 C12 116(3)
C11 C12 C13 120(3)
F12 C12 C11 124(3)
F12 C12 C13 116(3)
F13 C13 C12 121(3)
C14 C13 C12 122(3)
C14 C13 F13 117(3)
C13 C14 F14 124(3)
C13 C14 C15 118(3)
F14 C14 C15 118(3)
F15 C15 C14 120(3)
C16 C15 C14 120(3)
C16 C15 F15 120(3)
C11 C16 F16 117(3)
C15 C16 C11 124(3)
C15 C16 F16 119(3)

loop_
_geom_bond_atom_site_label_1
_geom_bond_atom_site_label_2
_geom_bond_distance
Au1 C1 1.97(4)
Au1 C11 2.06(4)
C1 N1 1.13(5)
N1 C2 1.44(5)
C2 C3 1.39(5)
C2 C7 1.38(5)
C3 C4 1.33(5)
C4 N5 1.33(5)
N5 C6 1.32(5)
C6 C7 1.38(5)
C11 C12 1.37(5)
C11 C16 1.36(5)
C12 F12 1.33(4)
C12 C13 1.40(5)
C13 F13 1.36(4)
C13 C14 1.34(4)
C14 F14 1.35(4)
C14 C15 1.40(5)
C15 F15 1.37(4)
C15 C16 1.35(5)
C16 F16 1.38(4)
